data_7009660
loop_
_publ_author_name
'Gemel, Christian'
'John, Roland'
'Slugovc, Christian'
'Mereiter, Kurt'
'Schmid, Roland'
'Kirchner, Karl'

_publ_section_title
;
 Synthesis and characterization of ruthenium quinolin-8-olate
 complexes. Unexpected formation of a \k1-hydrotris(pyrazolyl)borate
 complex
;
_journal_issue 15
_journal_name_full 'Journal of the Chemical Society, Dalton Transactions'
_journal_page_first 2607
_journal_paper_doi 10.1039/b002490m
_journal_year 2000
_chemical_formula_sum 'C24 H25 Cl3 F3 N3 O4 Ru S'
_chemical_formula_weight 715.95
_chemical_name_systematic
; 
 (8-hydroxyquinolinato-N,O)-(eta$6!-p-cymene)-(pyrrole-N)-ruthenium(II) 
 trifluoromethanesulfonate chloroform solvate (1:1)
;
_space_group_IT_number 2
_symmetry_cell_setting triclinic
_symmetry_space_group_name_Hall '-P 1'
_symmetry_space_group_name_H-M 'P -1'
_atom_sites_solution_hydrogens geom
_atom_sites_solution_primary direct
_atom_sites_solution_secondary difmap
_audit_creation_method SHELXL-97
_cell_angle_alpha 115.46(2)
_cell_angle_beta 99.12(2)
_cell_angle_gamma 93.28(2)
_cell_formula_units_Z 2
_cell_length_a 9.899(4)
_cell_length_b 12.855(6)
_cell_length_c 12.936(6)
_cell_measurement_reflns_used 8192
_cell_measurement_temperature 223(2)
_cell_measurement_theta_max 30
_cell_measurement_theta_min 2
_cell_volume 1452.9(12)
_computing_cell_refinement 'Siemens SAINT'
_computing_data_collection 'Siemens SMART'
_computing_data_reduction 'Siemens SAINT and SHELXTL'
_computing_molecular_graphics 'Siemens SHELXTL'
_computing_publication_material 'SHELXL-97 (Sheldrick, 1997)'
_computing_structure_refinement 'SHELXL-97 (Sheldrick, 1997)'
_computing_structure_solution 'SHELXS-97 (Sheldrick, 1997)'
_diffrn_ambient_temperature 223(2)
_diffrn_measured_fraction_theta_full 0.969
_diffrn_measured_fraction_theta_max 0.969
_diffrn_measurement_device_type 'Siemens SMART 3-circle with CCD area detector'
_diffrn_measurement_method 'omega scans'
_diffrn_radiation_monochromator graphite
_diffrn_radiation_source 'fine-focus sealed tube'
_diffrn_radiation_type MoK\a
_diffrn_radiation_wavelength 0.71073
_diffrn_reflns_av_R_equivalents 0.0166
_diffrn_reflns_av_sigmaI/netI 0.0184
_diffrn_reflns_limit_h_max 13
_diffrn_reflns_limit_h_min -13
_diffrn_reflns_limit_k_max 18
_diffrn_reflns_limit_k_min -18
_diffrn_reflns_limit_l_max 18
_diffrn_reflns_limit_l_min -17
_diffrn_reflns_number 20908
_diffrn_reflns_theta_full 29.99
_diffrn_reflns_theta_max 29.99
_diffrn_reflns_theta_min 1.78
_exptl_absorpt_coefficient_mu 0.942
_exptl_absorpt_correction_T_max 0.60
_exptl_absorpt_correction_T_min 0.54
_exptl_absorpt_correction_type multi-scan
_exptl_crystal_colour orange
_exptl_crystal_density_diffrn 1.637
_exptl_crystal_density_method 'not measured'
_exptl_crystal_description oval
_exptl_crystal_F_000 720
_exptl_crystal_size_max 0.6
_exptl_crystal_size_mid 0.5
_exptl_crystal_size_min 0.4
_refine_diff_density_max 1.341
_refine_diff_density_min -1.183
_refine_diff_density_rms 0.077
_refine_ls_extinction_coef 0.0125(7)
_refine_ls_extinction_expression Fc^*^=kFc[1+0.001xFc^2^\l^3^/sin(2\q)]^-1/4^
_refine_ls_extinction_method SHELXL
_refine_ls_goodness_of_fit_ref 1.053
_refine_ls_hydrogen_treatment mixed
_refine_ls_matrix_type full
_refine_ls_number_parameters 371
_refine_ls_number_reflns 8201
_refine_ls_number_restraints 13
_refine_ls_restrained_S_all 1.052
_refine_ls_R_factor_all 0.0373
_refine_ls_R_factor_gt 0.0348
_refine_ls_shift/su_max 0.001
_refine_ls_shift/su_mean 0.000
_refine_ls_structure_factor_coef Fsqd
_refine_ls_weighting_details 'calc w=1/[\s^2^(Fo^2^)+(0.0402P)^2^+1.6429P] where P=(Fo^2^+2Fc^2^)/3'
_refine_ls_weighting_scheme calc
_refine_ls_wR_factor_gt 0.0857
_refine_ls_wR_factor_ref 0.0891
_reflns_number_gt 7754
_reflns_number_total 8201
_reflns_threshold_expression >2sigma(I)
_cod_data_source_file b002490m.txt
_cod_data_source_block kipx478
_cod_depositor_comments
;
The following automatic conversions were performed:
'_symmetry_cell_setting' value 'Triclinic' changed to 'triclinic'
according to '/home/saulius/struct/CIF-dictionaries/cif_core.dic'
dictionary named 'cif_core.dic' version 2.4.1 from 2010-06-29.

Automatic conversion script
Id: cif_fix_enum 1527 2010-12-29 10:47:43Z saulius 
;
_cod_original_cell_volume 1452.9(11)
_cod_original_sg_symbol_H-M P-1
_cod_database_code 7009660

loop_
_symmetry_equiv_pos_as_xyz
'x, y, z'
'-x, -y, -z'

loop_
_atom_site_label
_atom_site_type_symbol
_atom_site_fract_x
_atom_site_fract_y
_atom_site_fract_z
_atom_site_U_iso_or_equiv
_atom_site_adp_type
_atom_site_occupancy
_atom_site_symmetry_multiplicity
_atom_site_calc_flag
_atom_site_refinement_flags
_atom_site_disorder_assembly
_atom_site_disorder_group
Ru Ru 0.428671(15) 0.248590(12) 0.136289(12) 0.02399(6) Uani 1 1 d . A .
C1 C 0.5617(3) 0.3169(2) 0.31348(19) 0.0385(5) Uani 1 1 d . A .
C2 C 0.4232(3) 0.3178(2) 0.3230(2) 0.0415(5) Uani 1 1 d . . .
H2 H 0.3939 0.3866 0.3730 0.050 Uiso 1 1 calc R . .
C3 C 0.3269(3) 0.2157(3) 0.2577(2) 0.0467(6) Uani 1 1 d . A .
H3 H 0.2338 0.2186 0.2642 0.056 Uiso 1 1 calc R . .
C4 C 0.3655(3) 0.1103(2) 0.1838(2) 0.0453(6) Uani 1 1 d D . .
C5 C 0.5060(3) 0.1100(2) 0.1734(2) 0.0418(5) Uani 1 1 d . A .
H5 H 0.5346 0.0408 0.1233 0.050 Uiso 1 1 calc R . .
C6 C 0.6033(3) 0.2107(2) 0.2362(2) 0.0386(5) Uani 1 1 d . . .
H6 H 0.6958 0.2084 0.2277 0.046 Uiso 1 1 calc R A .
C7 C 0.6640(4) 0.4262(3) 0.3807(3) 0.0629(9) Uani 1 1 d . . .
H7A H 0.7085 0.4290 0.4545 0.094 Uiso 1 1 calc R A .
H7B H 0.6163 0.4934 0.3955 0.094 Uiso 1 1 calc R . .
H7C H 0.7332 0.4265 0.3354 0.094 Uiso 1 1 calc R . .
C8A C 0.2864(5) -0.0146(4) 0.1054(4) 0.0429(9) Uani 0.560(6) 1 d PD A 1
H8A H 0.3398 -0.0594 0.0463 0.051 Uiso 0.560(6) 1 calc PR A 1
C9A C 0.1456(6) -0.0061(6) 0.0443(7) 0.076(2) Uani 0.560(6) 1 d PD A 1
H9A H 0.1558 0.0060 -0.0233 0.114 Uiso 0.560(6) 1 calc PR A 1
H9B H 0.1076 0.0588 0.0981 0.114 Uiso 0.560(6) 1 calc PR A 1
H9C H 0.0838 -0.0776 0.0193 0.114 Uiso 0.560(6) 1 calc PR A 1
C10A C 0.2728(9) -0.0721(7) 0.1857(7) 0.057(2) Uani 0.560(6) 1 d PD A 1
H10A H 0.2101 -0.1446 0.1430 0.086 Uiso 0.560(6) 1 calc PR A 1
H10B H 0.2369 -0.0204 0.2523 0.086 Uiso 0.560(6) 1 calc PR A 1
H10C H 0.3629 -0.0878 0.2129 0.086 Uiso 0.560(6) 1 calc PR A 1
C8B C 0.2346(7) 0.0178(5) 0.1364(4) 0.0429(9) Uani 0.44 1 d PD A 2
H8B H 0.1505 0.0564 0.1426 0.051 Uiso 0.440(6) 1 calc PR A 2
C9B C 0.2333(7) -0.0632(5) 0.0086(5) 0.0501(16) Uani 0.440(6) 1 d PD A 2
H9D H 0.1977 -0.0268 -0.0400 0.075 Uiso 0.440(6) 1 calc PR A 2
H9E H 0.1748 -0.1360 -0.0147 0.075 Uiso 0.440(6) 1 calc PR A 2
H9F H 0.3266 -0.0784 -0.0007 0.075 Uiso 0.440(6) 1 calc PR A 2
C10B C 0.2447(13) -0.0476(9) 0.2113(8) 0.057(2) Uani 0.44 1 d PD A 2
H10D H 0.1789 -0.1185 0.1724 0.086 Uiso 0.440(6) 1 calc PR A 2
H10E H 0.2240 0.0011 0.2868 0.086 Uiso 0.440(6) 1 calc PR A 2
H10F H 0.3375 -0.0671 0.2221 0.086 Uiso 0.440(6) 1 calc PR A 2
O1 O 0.41993(17) 0.14963(12) -0.03995(13) 0.0310(3) Uani 1 1 d . . .
N1 N 0.24897(17) 0.29262(15) 0.06538(16) 0.0279(3) Uani 1 1 d . . .
C11 C 0.1652(2) 0.3635(2) 0.1217(2) 0.0357(4) Uani 1 1 d . A .
H11 H 0.1856 0.4009 0.2039 0.043 Uiso 1 1 calc R . .
C12 C 0.0457(3) 0.3846(2) 0.0615(3) 0.0456(6) Uani 1 1 d . . .
H12 H -0.0124 0.4348 0.1038 0.055 Uiso 1 1 calc R A .
C13 C 0.0149(2) 0.3323(2) -0.0575(3) 0.0465(6) Uani 1 1 d . A .
H13 H -0.0648 0.3457 -0.0975 0.056 Uiso 1 1 calc R . .
C14 C 0.1038(2) 0.2573(2) -0.1213(2) 0.0391(5) Uani 1 1 d . . .
C15 C 0.0848(3) 0.2011(3) -0.2445(3) 0.0515(7) Uani 1 1 d . A .
H15 H 0.0090 0.2117 -0.2911 0.062 Uiso 1 1 calc R . .
C16 C 0.1779(4) 0.1314(2) -0.2950(2) 0.0536(7) Uani 1 1 d . . .
H16 H 0.1647 0.0947 -0.3770 0.064 Uiso 1 1 calc R A .
C17 C 0.2929(3) 0.1118(2) -0.2297(2) 0.0434(5) Uani 1 1 d . A .
H17 H 0.3542 0.0628 -0.2684 0.052 Uiso 1 1 calc R . .
C18 C 0.3162(2) 0.16470(17) -0.10811(18) 0.0310(4) Uani 1 1 d . A .
C19 C 0.2204(2) 0.23888(17) -0.05493(18) 0.0301(4) Uani 1 1 d . A .
N2 N 0.53367(18) 0.37807(14) 0.10627(15) 0.0276(3) Uani 1 1 d . . .
N3 N 0.5422(2) 0.49381(15) 0.17329(16) 0.0317(3) Uani 1 1 d . A .
H3N H 0.4984 0.5251 0.2301 0.038 Uiso 1 1 calc R . .
C20 C 0.6155(2) 0.3666(2) 0.0302(2) 0.0346(4) Uani 1 1 d . A .
H20 H 0.6301 0.2951 -0.0276 0.041 Uiso 1 1 calc R . .
C21 C 0.6763(2) 0.4756(2) 0.0486(2) 0.0391(5) Uani 1 1 d . . .
H21 H 0.7375 0.4915 0.0069 0.047 Uiso 1 1 calc R A .
C22 C 0.6272(3) 0.5544(2) 0.1407(2) 0.0378(5) Uani 1 1 d . A .
H22 H 0.6490 0.6358 0.1749 0.045 Uiso 1 1 calc R . .
S S 0.29923(7) 0.66819(5) 0.34258(5) 0.04041(13) Uani 1 1 d . . .
O2 O 0.4037(2) 0.60053(19) 0.36116(18) 0.0558(5) Uani 1 1 d . . .
O3 O 0.1779(3) 0.6537(3) 0.3845(3) 0.0855(9) Uani 1 1 d . . .
O4 O 0.2759(3) 0.6631(2) 0.22799(18) 0.0603(6) Uani 1 1 d . . .
C23 C 0.3763(4) 0.8179(3) 0.4382(3) 0.0591(8) Uani 1 1 d . . .
F1 F 0.2896(4) 0.89082(19) 0.4332(2) 0.0980(9) Uani 1 1 d . . .
F2 F 0.4881(3) 0.8447(3) 0.4062(3) 0.1086(10) Uani 1 1 d . . .
F3 F 0.4102(4) 0.8365(2) 0.54799(17) 0.1032(10) Uani 1 1 d . . .
C24 C -0.0289(5) 0.7215(4) 0.5504(4) 0.0864(15) Uani 0.976(3) 1 d P . .
H24 H 0.0268 0.6891 0.4895 0.104 Uiso 0.976(3) 1 calc PR . .
Cl1 Cl -0.03829(14) 0.63083(13) 0.62010(14) 0.0972(5) Uani 0.976(3) 1 d P . .
Cl2 Cl 0.04710(15) 0.86279(11) 0.64885(17) 0.1223(7) Uani 0.976(3) 1 d P . .
Cl3 Cl -0.19972(17) 0.72488(12) 0.48227(10) 0.1024(5) Uani 0.976(3) 1 d P . .

loop_
_atom_site_aniso_label
_atom_site_aniso_U_11
_atom_site_aniso_U_22
_atom_site_aniso_U_33
_atom_site_aniso_U_23
_atom_site_aniso_U_13
_atom_site_aniso_U_12
Ru 0.02993(9) 0.02075(8) 0.02440(8) 0.01199(6) 0.00728(5) 0.00637(5)
C1 0.0533(13) 0.0334(10) 0.0285(10) 0.0171(8) -0.0013(9) 0.0038(9)
C2 0.0628(15) 0.0419(12) 0.0288(10) 0.0193(9) 0.0181(10) 0.0227(11)
C3 0.0463(13) 0.0689(17) 0.0471(13) 0.0422(13) 0.0191(11) 0.0129(12)
C4 0.0606(15) 0.0393(12) 0.0426(12) 0.0294(11) 0.0005(11) -0.0070(11)
C5 0.0712(16) 0.0282(10) 0.0334(10) 0.0190(9) 0.0105(10) 0.0191(10)
C6 0.0412(11) 0.0447(12) 0.0391(11) 0.0256(10) 0.0084(9) 0.0172(10)
C7 0.077(2) 0.0491(16) 0.0483(15) 0.0234(13) -0.0216(15) -0.0149(14)
C8A 0.048(2) 0.035(2) 0.051(2) 0.0233(18) 0.0153(16) 0.0010(14)
C9A 0.080(5) 0.052(3) 0.083(5) 0.034(3) -0.017(4) -0.015(3)
C10A 0.069(4) 0.047(4) 0.075(4) 0.041(3) 0.027(3) 0.002(3)
C8B 0.048(2) 0.035(2) 0.051(2) 0.0233(18) 0.0153(16) 0.0010(14)
C9B 0.056(4) 0.043(3) 0.047(3) 0.020(3) 0.005(3) -0.005(3)
C10B 0.069(4) 0.047(4) 0.075(4) 0.041(3) 0.027(3) 0.002(3)
O1 0.0424(8) 0.0248(6) 0.0266(7) 0.0110(5) 0.0084(6) 0.0093(6)
N1 0.0278(7) 0.0256(7) 0.0342(8) 0.0169(7) 0.0064(6) 0.0041(6)
C11 0.0336(10) 0.0342(10) 0.0464(12) 0.0222(9) 0.0129(9) 0.0093(8)
C12 0.0323(11) 0.0468(13) 0.0714(18) 0.0369(13) 0.0139(11) 0.0131(10)
C13 0.0310(11) 0.0466(13) 0.0716(18) 0.0394(13) -0.0013(11) 0.0032(9)
C14 0.0347(10) 0.0362(11) 0.0487(13) 0.0271(10) -0.0058(9) -0.0053(8)
C15 0.0552(15) 0.0482(14) 0.0471(14) 0.0282(12) -0.0160(12) -0.0083(12)
C16 0.077(2) 0.0429(13) 0.0329(12) 0.0182(10) -0.0087(12) -0.0072(13)
C17 0.0661(16) 0.0309(10) 0.0289(10) 0.0120(9) 0.0038(10) 0.0019(10)
C18 0.0436(11) 0.0213(8) 0.0273(9) 0.0118(7) 0.0036(8) 0.0004(7)
C19 0.0328(9) 0.0259(9) 0.0336(10) 0.0175(8) 0.0014(7) -0.0017(7)
N2 0.0320(8) 0.0238(7) 0.0294(8) 0.0132(6) 0.0087(6) 0.0052(6)
N3 0.0420(9) 0.0237(8) 0.0315(8) 0.0121(7) 0.0127(7) 0.0072(7)
C20 0.0369(10) 0.0328(10) 0.0381(11) 0.0165(9) 0.0159(9) 0.0078(8)
C21 0.0372(11) 0.0404(12) 0.0469(12) 0.0246(10) 0.0149(9) 0.0014(9)
C22 0.0448(12) 0.0284(10) 0.0423(12) 0.0185(9) 0.0087(9) -0.0011(8)
S 0.0456(3) 0.0399(3) 0.0398(3) 0.0174(2) 0.0168(2) 0.0168(2)
O2 0.0762(14) 0.0532(11) 0.0484(11) 0.0255(9) 0.0228(10) 0.0366(11)
O3 0.0738(17) 0.089(2) 0.114(2) 0.0488(18) 0.0589(17) 0.0250(15)
O4 0.0710(14) 0.0657(13) 0.0367(10) 0.0180(9) 0.0010(9) 0.0186(11)
C23 0.096(2) 0.0440(14) 0.0372(13) 0.0196(11) 0.0074(14) 0.0124(15)
F1 0.171(3) 0.0505(11) 0.0762(15) 0.0295(11) 0.0186(16) 0.0505(15)
F2 0.109(2) 0.096(2) 0.105(2) 0.0414(17) 0.0092(17) -0.0364(16)
F3 0.196(3) 0.0635(13) 0.0350(9) 0.0161(9) -0.0037(13) 0.0242(16)
C24 0.094(3) 0.066(2) 0.084(3) 0.007(2) 0.058(2) -0.011(2)
Cl1 0.0895(8) 0.1025(9) 0.1206(11) 0.0544(8) 0.0552(8) 0.0381(7)
Cl2 0.0870(8) 0.0673(7) 0.1560(15) 0.0001(8) 0.0265(9) -0.0151(6)
Cl3 0.1377(12) 0.1017(9) 0.0647(6) 0.0440(6) 0.0099(6) -0.0343(8)

loop_
_atom_type_symbol
_atom_type_description
_atom_type_scat_dispersion_real
_atom_type_scat_dispersion_imag
_atom_type_scat_source
C C 0.0033 0.0016 'International Tables Vol C Tables 4.2.6.8 and 6.1.1.4'
H H 0.0000 0.0000 'International Tables Vol C Tables 4.2.6.8 and 6.1.1.4'
N N 0.0061 0.0033 'International Tables Vol C Tables 4.2.6.8 and 6.1.1.4'
O O 0.0106 0.0060 'International Tables Vol C Tables 4.2.6.8 and 6.1.1.4'
F F 0.0171 0.0103 'International Tables Vol C Tables 4.2.6.8 and 6.1.1.4'
S S 0.1246 0.1234 'International Tables Vol C Tables 4.2.6.8 and 6.1.1.4'
Cl Cl 0.1484 0.1585 'International Tables Vol C Tables 4.2.6.8 and 6.1.1.4'
Ru Ru -1.2594 0.8363 'International Tables Vol C Tables 4.2.6.8 and 6.1.1.4'

loop_
_geom_angle_atom_site_label_1
_geom_angle_atom_site_label_2
_geom_angle_atom_site_label_3
_geom_angle
_geom_angle_site_symmetry_1
_geom_angle_site_symmetry_3
_geom_angle_publ_flag
O1 Ru N1 79.36(7) . . ?
O1 Ru N2 82.75(7) . . ?
N1 Ru N2 85.11(7) . . ?
O1 Ru C3 131.01(10) . . ?
N1 Ru C3 91.93(9) . . ?
N2 Ru C3 144.99(10) . . ?
O1 Ru C5 90.62(8) . . ?
N1 Ru C5 141.87(9) . . ?
N2 Ru C5 130.38(9) . . ?
C3 Ru C5 67.22(11) . . ?
O1 Ru C2 167.61(8) . . ?
N1 Ru C2 103.69(9) . . ?
N2 Ru C2 109.36(9) . . ?
C3 Ru C2 37.75(11) . . ?
C5 Ru C2 79.58(9) . . ?
O1 Ru C6 109.08(8) . . ?
N1 Ru C6 170.75(8) . . ?
N2 Ru C6 99.47(9) . . ?
C3 Ru C6 79.69(10) . . ?
C5 Ru C6 37.34(10) . . ?
C2 Ru C6 67.25(10) . . ?
O1 Ru C4 99.66(9) . . ?
N1 Ru C4 107.49(9) . . ?
N2 Ru C4 167.40(9) . . ?
C3 Ru C4 37.31(11) . . ?
C5 Ru C4 37.73(11) . . ?
C2 Ru C4 67.95(10) . . ?
C6 Ru C4 68.01(10) . . ?
O1 Ru C1 144.55(9) . . ?
N1 Ru C1 134.83(9) . . ?
N2 Ru C1 90.34(8) . . ?
C3 Ru C1 67.42(11) . . ?
C5 Ru C1 67.74(9) . . ?
C2 Ru C1 36.84(10) . . ?
C6 Ru C1 37.83(9) . . ?
C4 Ru C1 80.52(10) . . ?
C2 C1 C6 118.6(2) . . ?
C2 C1 C7 120.5(3) . . ?
C6 C1 C7 120.9(3) . . ?
C2 C1 Ru 70.58(14) . . ?
C6 C1 Ru 70.12(13) . . ?
C7 C1 Ru 129.84(17) . . ?
C1 C2 C3 120.3(2) . . ?
C1 C2 Ru 72.59(13) . . ?
C3 C2 Ru 69.89(14) . . ?
C1 C2 H2 119.8 . . ?
C3 C2 H2 119.8 . . ?
Ru C2 H2 130.2 . . ?
C4 C3 C2 122.2(2) . . ?
C4 C3 Ru 72.91(14) . . ?
C2 C3 Ru 72.36(14) . . ?
C4 C3 H3 118.9 . . ?
C2 C3 H3 118.9 . . ?
Ru C3 H3 128.1 . . ?
C3 C4 C5 117.3(2) . . ?
C3 C4 C8B 106.7(3) . . ?
C5 C4 C8B 135.9(3) . . ?
C3 C4 C8A 134.0(3) . . ?
C5 C4 C8A 108.7(3) . . ?
C8B C4 C8A 27.4(3) . . ?
C3 C4 Ru 69.78(14) . . ?
C5 C4 Ru 70.29(13) . . ?
C8B C4 Ru 131.8(3) . . ?
C8A C4 Ru 130.1(2) . . ?
C6 C5 C4 121.5(2) . . ?
C6 C5 Ru 71.88(13) . . ?
C4 C5 Ru 71.97(13) . . ?
C6 C5 H5 119.2 . . ?
C4 C5 H5 119.2 . . ?
Ru C5 H5 129.4 . . ?
C5 C6 C1 120.0(2) . . ?
C5 C6 Ru 70.78(14) . . ?
C1 C6 Ru 72.05(13) . . ?
C5 C6 H6 120.0 . . ?
C1 C6 H6 120.0 . . ?
Ru C6 H6 129.6 . . ?
C1 C7 H7A 109.5 . . ?
C1 C7 H7B 109.5 . . ?
H7A C7 H7B 109.5 . . ?
C1 C7 H7C 109.5 . . ?
H7A C7 H7C 109.5 . . ?
H7B C7 H7C 109.5 . . ?
C9A C8A C10A 111.7(5) . . ?
C9A C8A C4 109.0(4) . . ?
C10A C8A C4 107.0(5) . . ?
C9A C8A H8A 109.7 . . ?
C10A C8A H8A 109.7 . . ?
C4 C8A H8A 109.7 . . ?
C8A C9A H9A 109.5 . . ?
C8A C9A H9B 109.5 . . ?
H9A C9A H9B 109.5 . . ?
C8A C9A H9C 109.5 . . ?
H9A C9A H9C 109.5 . . ?
H9B C9A H9C 109.5 . . ?
C8A C10A H10A 109.5 . . ?
C8A C10A H10B 109.5 . . ?
H10A C10A H10B 109.5 . . ?
C8A C10A H10C 109.5 . . ?
H10A C10A H10C 109.5 . . ?
H10B C10A H10C 109.5 . . ?
C9B C8B C10B 111.6(5) . . ?
C9B C8B C4 107.9(4) . . ?
C10B C8B C4 107.3(6) . . ?
C9B C8B H8B 110.0 . . ?
C10B C8B H8B 110.0 . . ?
C4 C8B H8B 110.0 . . ?
C8B C9B H9D 109.5 . . ?
C8B C9B H9E 109.5 . . ?
H9D C9B H9E 109.5 . . ?
C8B C9B H9F 109.5 . . ?
H9D C9B H9F 109.5 . . ?
H9E C9B H9F 109.5 . . ?
C8B C10B H10D 109.5 . . ?
C8B C10B H10E 109.5 . . ?
H10D C10B H10E 109.5 . . ?
C8B C10B H10F 109.5 . . ?
H10D C10B H10F 109.5 . . ?
H10E C10B H10F 109.5 . . ?
C18 O1 Ru 113.84(13) . . ?
C11 N1 C19 119.31(19) . . ?
C11 N1 Ru 128.09(16) . . ?
C19 N1 Ru 112.60(14) . . ?
N1 C11 C12 121.8(2) . . ?
N1 C11 H11 119.1 . . ?
C12 C11 H11 119.1 . . ?
C13 C12 C11 120.0(2) . . ?
C13 C12 H12 120.0 . . ?
C11 C12 H12 120.0 . . ?
C12 C13 C14 119.9(2) . . ?
C12 C13 H13 120.0 . . ?
C14 C13 H13 120.0 . . ?
C15 C14 C19 118.2(2) . . ?
C15 C14 C13 125.0(2) . . ?
C19 C14 C13 116.9(2) . . ?
C16 C15 C14 119.1(2) . . ?
C16 C15 H15 120.4 . . ?
C14 C15 H15 120.4 . . ?
C15 C16 C17 123.0(3) . . ?
C15 C16 H16 118.5 . . ?
C17 C16 H16 118.5 . . ?
C18 C17 C16 120.2(3) . . ?
C18 C17 H17 119.9 . . ?
C16 C17 H17 119.9 . . ?
O1 C18 C17 124.4(2) . . ?
O1 C18 C19 118.59(18) . . ?
C17 C18 C19 117.0(2) . . ?
N1 C19 C14 122.1(2) . . ?
N1 C19 C18 115.50(18) . . ?
C14 C19 C18 122.4(2) . . ?
C20 N2 N3 105.62(17) . . ?
C20 N2 Ru 129.49(14) . . ?
N3 N2 Ru 124.50(13) . . ?
C22 N3 N2 111.22(18) . . ?
C22 N3 H3N 124.4 . . ?
N2 N3 H3N 124.4 . . ?
N2 C20 C21 110.6(2) . . ?
N2 C20 H20 124.7 . . ?
C21 C20 H20 124.7 . . ?
C22 C21 C20 105.0(2) . . ?
C22 C21 H21 127.5 . . ?
C20 C21 H21 127.5 . . ?
N3 C22 C21 107.6(2) . . ?
N3 C22 H22 126.2 . . ?
C21 C22 H22 126.2 . . ?
O3 S O4 115.64(18) . . ?
O3 S O2 113.41(17) . . ?
O4 S O2 113.92(13) . . ?
O3 S C23 104.33(18) . . ?
O4 S C23 103.81(14) . . ?
O2 S C23 103.92(16) . . ?
F3 C23 F2 108.5(3) . . ?
F3 C23 F1 107.8(3) . . ?
F2 C23 F1 107.0(3) . . ?
F3 C23 S 111.8(2) . . ?
F2 C23 S 110.8(2) . . ?
F1 C23 S 110.8(3) . . ?
Cl2 C24 Cl1 111.7(3) . . ?
Cl2 C24 Cl3 109.3(3) . . ?
Cl1 C24 Cl3 109.1(2) . . ?
Cl2 C24 H24 108.9 . . ?
Cl1 C24 H24 108.9 . . ?
Cl3 C24 H24 108.9 . . ?

loop_
_geom_bond_atom_site_label_1
_geom_bond_atom_site_label_2
_geom_bond_distance
_geom_bond_site_symmetry_2
_geom_bond_publ_flag
Ru O1 2.0627(17) . ?
Ru N1 2.0905(18) . ?
Ru N2 2.1184(18) . ?
Ru C3 2.165(2) . ?
Ru C5 2.183(2) . ?
Ru C2 2.197(2) . ?
Ru C6 2.197(2) . ?
Ru C4 2.205(2) . ?
Ru C1 2.223(2) . ?
C1 C2 1.397(4) . ?
C1 C6 1.433(3) . ?
C1 C7 1.504(4) . ?
C2 C3 1.411(4) . ?
C2 H2 0.9400 . ?
C3 C4 1.398(4) . ?
C3 H3 0.9400 . ?
C4 C5 1.419(4) . ?
C4 C8B 1.553(7) . ?
C4 C8A 1.557(5) . ?
C5 C6 1.402(4) . ?
C5 H5 0.9400 . ?
C6 H6 0.9400 . ?
C7 H7A 0.9700 . ?
C7 H7B 0.9700 . ?
C7 H7C 0.9700 . ?
C8A C9A 1.523(4) . ?
C8A C10A 1.529(4) . ?
C8A H8A 0.9900 . ?
C9A H9A 0.9700 . ?
C9A H9B 0.9700 . ?
C9A H9C 0.9700 . ?
C10A H10A 0.9700 . ?
C10A H10B 0.9700 . ?
C10A H10C 0.9700 . ?
C8B C9B 1.526(5) . ?
C8B C10B 1.528(4) . ?
C8B H8B 0.9900 . ?
C9B H9D 0.9700 . ?
C9B H9E 0.9700 . ?
C9B H9F 0.9700 . ?
C10B H10D 0.9700 . ?
C10B H10E 0.9700 . ?
C10B H10F 0.9700 . ?
O1 C18 1.323(3) . ?
N1 C11 1.326(3) . ?
N1 C19 1.376(3) . ?
C11 C12 1.416(3) . ?
C11 H11 0.9400 . ?
C12 C13 1.361(4) . ?
C12 H12 0.9400 . ?
C13 C14 1.424(4) . ?
C13 H13 0.9400 . ?
C14 C15 1.414(4) . ?
C14 C19 1.420(3) . ?
C15 C16 1.365(5) . ?
C15 H15 0.9400 . ?
C16 C17 1.408(4) . ?
C16 H16 0.9400 . ?
C17 C18 1.392(3) . ?
C17 H17 0.9400 . ?
C18 C19 1.425(3) . ?
N2 C20 1.337(3) . ?
N2 N3 1.351(2) . ?
N3 C22 1.346(3) . ?
N3 H3N 0.8700 . ?
C20 C21 1.399(3) . ?
C20 H20 0.9400 . ?
C21 C22 1.373(4) . ?
C21 H21 0.9400 . ?
C22 H22 0.9400 . ?
S O3 1.428(3) . ?
S O4 1.436(2) . ?
S O2 1.445(2) . ?
S C23 1.817(3) . ?
C23 F3 1.317(3) . ?
C23 F2 1.319(5) . ?
C23 F1 1.321(4) . ?
C24 Cl2 1.743(4) . ?
C24 Cl1 1.760(5) . ?
C24 Cl3 1.791(6) . ?
C24 H24 0.9900 . ?

loop_
_geom_hbond_atom_site_label_D
_geom_hbond_atom_site_label_H
_geom_hbond_atom_site_label_A
_geom_hbond_distance_DH
_geom_hbond_distance_HA
_geom_hbond_distance_DA
_geom_hbond_angle_DHA
_geom_hbond_site_symmetry_A
N3 H3N O2 0.87 1.97 2.841(3) 178.1 .
C24 H24 O3 0.99 2.12 3.090(5) 167.1 .

loop_
_geom_torsion_atom_site_label_1
_geom_torsion_atom_site_label_2
_geom_torsion_atom_site_label_3
_geom_torsion_atom_site_label_4
_geom_torsion
_geom_torsion_site_symmetry_1
_geom_torsion_site_symmetry_2
_geom_torsion_site_symmetry_3
_geom_torsion_site_symmetry_4
_geom_torsion_publ_flag
O1 Ru C1 C2 -159.04(14) . . . . ?
N1 Ru C1 C2 39.60(18) . . . . ?
N2 Ru C1 C2 123.04(14) . . . . ?
C3 Ru C1 C2 -29.17(15) . . . . ?
C5 Ru C1 C2 -102.73(16) . . . . ?
C6 Ru C1 C2 -131.9(2) . . . . ?
C4 Ru C1 C2 -65.67(16) . . . . ?
O1 Ru C1 C6 -27.2(2) . . . . ?
N1 Ru C1 C6 171.46(13) . . . . ?
N2 Ru C1 C6 -105.11(15) . . . . ?
C3 Ru C1 C6 102.69(17) . . . . ?
C5 Ru C1 C6 29.12(15) . . . . ?
C2 Ru C1 C6 131.9(2) . . . . ?
C4 Ru C1 C6 66.18(16) . . . . ?
O1 Ru C1 C7 87.0(3) . . . . ?
N1 Ru C1 C7 -74.4(3) . . . . ?
N2 Ru C1 C7 9.1(3) . . . . ?
C3 Ru C1 C7 -143.2(3) . . . . ?
C5 Ru C1 C7 143.3(3) . . . . ?
C2 Ru C1 C7 -114.0(3) . . . . ?
C6 Ru C1 C7 114.2(3) . . . . ?
C4 Ru C1 C7 -179.7(3) . . . . ?
C6 C1 C2 C3 0.2(3) . . . . ?
C7 C1 C2 C3 178.6(2) . . . . ?
Ru C1 C2 C3 53.08(19) . . . . ?
C6 C1 C2 Ru -52.92(18) . . . . ?
C7 C1 C2 Ru 125.5(2) . . . . ?
O1 Ru C2 C1 104.8(4) . . . . ?
N1 Ru C2 C1 -152.27(13) . . . . ?
N2 Ru C2 C1 -62.69(15) . . . . ?
C3 Ru C2 C1 132.7(2) . . . . ?
C5 Ru C2 C1 66.62(15) . . . . ?
C6 Ru C2 C1 29.70(14) . . . . ?
C4 Ru C2 C1 104.14(16) . . . . ?
O1 Ru C2 C3 -27.9(5) . . . . ?
N1 Ru C2 C3 75.04(16) . . . . ?
N2 Ru C2 C3 164.62(14) . . . . ?
C5 Ru C2 C3 -66.07(17) . . . . ?
C6 Ru C2 C3 -102.99(17) . . . . ?
C4 Ru C2 C3 -28.55(16) . . . . ?
C1 Ru C2 C3 -132.7(2) . . . . ?
C1 C2 C3 C4 1.3(3) . . . . ?
Ru C2 C3 C4 55.6(2) . . . . ?
C1 C2 C3 Ru -54.3(2) . . . . ?
O1 Ru C3 C4 39.3(2) . . . . ?
N1 Ru C3 C4 116.86(16) . . . . ?
N2 Ru C3 C4 -158.92(15) . . . . ?
C5 Ru C3 C4 -30.23(16) . . . . ?
C2 Ru C3 C4 -133.1(2) . . . . ?
C6 Ru C3 C4 -67.09(17) . . . . ?
C1 Ru C3 C4 -104.55(17) . . . . ?
O1 Ru C3 C2 172.36(12) . . . . ?
N1 Ru C3 C2 -110.08(15) . . . . ?
N2 Ru C3 C2 -25.9(2) . . . . ?
C5 Ru C3 C2 102.83(17) . . . . ?
C6 Ru C3 C2 65.97(16) . . . . ?
C4 Ru C3 C2 133.1(2) . . . . ?
C1 Ru C3 C2 28.51(14) . . . . ?
C2 C3 C4 C5 -1.9(3) . . . . ?
Ru C3 C4 C5 53.49(19) . . . . ?
C2 C3 C4 C8B 175.4(3) . . . . ?
Ru C3 C4 C8B -129.2(2) . . . . ?
C2 C3 C4 C8A 177.9(3) . . . . ?
Ru C3 C4 C8A -126.7(3) . . . . ?
C2 C3 C4 Ru -55.4(2) . . . . ?
O1 Ru C4 C3 -150.99(16) . . . . ?
N1 Ru C4 C3 -69.20(17) . . . . ?
N2 Ru C4 C3 108.9(4) . . . . ?
C5 Ru C4 C3 130.7(2) . . . . ?
C2 Ru C4 C3 28.86(16) . . . . ?
C6 Ru C4 C3 102.21(18) . . . . ?
C1 Ru C4 C3 64.97(17) . . . . ?
O1 Ru C4 C5 78.34(15) . . . . ?
N1 Ru C4 C5 160.13(14) . . . . ?
N2 Ru C4 C5 -21.8(5) . . . . ?
C3 Ru C4 C5 -130.7(2) . . . . ?
C2 Ru C4 C5 -101.81(16) . . . . ?
C6 Ru C4 C5 -28.46(14) . . . . ?
C1 Ru C4 C5 -65.70(15) . . . . ?
O1 Ru C4 C8B -56.4(4) . . . . ?
N1 Ru C4 C8B 25.4(4) . . . . ?
N2 Ru C4 C8B -156.5(4) . . . . ?
C3 Ru C4 C8B 94.6(4) . . . . ?
C5 Ru C4 C8B -134.7(4) . . . . ?
C2 Ru C4 C8B 123.5(4) . . . . ?
C6 Ru C4 C8B -163.2(4) . . . . ?
C1 Ru C4 C8B 159.6(4) . . . . ?
O1 Ru C4 C8A -19.9(3) . . . . ?
N1 Ru C4 C8A 61.9(3) . . . . ?
N2 Ru C4 C8A -120.0(4) . . . . ?
C3 Ru C4 C8A 131.1(4) . . . . ?
C5 Ru C4 C8A -98.2(4) . . . . ?
C2 Ru C4 C8A 160.0(3) . . . . ?
C6 Ru C4 C8A -126.7(3) . . . . ?
C1 Ru C4 C8A -163.9(3) . . . . ?
C3 C4 C5 C6 1.1(3) . . . . ?
C8B C4 C5 C6 -175.3(3) . . . . ?
C8A C4 C5 C6 -178.8(2) . . . . ?
Ru C4 C5 C6 54.3(2) . . . . ?
C3 C4 C5 Ru -53.24(19) . . . . ?
C8B C4 C5 Ru 130.4(4) . . . . ?
C8A C4 C5 Ru 126.9(2) . . . . ?
O1 Ru C5 C6 121.66(15) . . . . ?
N1 Ru C5 C6 -164.91(13) . . . . ?
N2 Ru C5 C6 40.66(18) . . . . ?
C3 Ru C5 C6 -103.33(17) . . . . ?
C2 Ru C5 C6 -65.97(16) . . . . ?
C4 Ru C5 C6 -133.2(2) . . . . ?
C1 Ru C5 C6 -29.48(14) . . . . ?
O1 Ru C5 C4 -105.09(15) . . . . ?
N1 Ru C5 C4 -31.7(2) . . . . ?
N2 Ru C5 C4 173.91(13) . . . . ?
C3 Ru C5 C4 29.91(16) . . . . ?
C2 Ru C5 C4 67.28(16) . . . . ?
C6 Ru C5 C4 133.2(2) . . . . ?
C1 Ru C5 C4 103.76(17) . . . . ?
C4 C5 C6 C1 0.3(3) . . . . ?
Ru C5 C6 C1 54.67(19) . . . . ?
C4 C5 C6 Ru -54.4(2) . . . . ?
C2 C1 C6 C5 -0.9(3) . . . . ?
C7 C1 C6 C5 -179.3(2) . . . . ?
Ru C1 C6 C5 -54.08(19) . . . . ?
C2 C1 C6 Ru 53.14(19) . . . . ?
C7 C1 C6 Ru -125.3(2) . . . . ?
O1 Ru C6 C5 -64.24(16) . . . . ?
N1 Ru C6 C5 91.1(5) . . . . ?
N2 Ru C6 C5 -149.79(14) . . . . ?
C3 Ru C6 C5 65.76(16) . . . . ?
C2 Ru C6 C5 103.08(17) . . . . ?
C4 Ru C6 C5 28.73(15) . . . . ?
C1 Ru C6 C5 132.0(2) . . . . ?
O1 Ru C6 C1 163.72(13) . . . . ?
N1 Ru C6 C1 -40.9(6) . . . . ?
N2 Ru C6 C1 78.17(15) . . . . ?
C3 Ru C6 C1 -66.29(16) . . . . ?
C5 Ru C6 C1 -132.0(2) . . . . ?
C2 Ru C6 C1 -28.96(15) . . . . ?
C4 Ru C6 C1 -103.31(17) . . . . ?
C3 C4 C8A C9A 40.9(6) . . . . ?
C5 C4 C8A C9A -139.3(4) . . . . ?
C8B C4 C8A C9A 46.1(6) . . . . ?
Ru C4 C8A C9A -59.7(5) . . . . ?
C3 C4 C8A C10A -80.0(5) . . . . ?
C5 C4 C8A C10A 99.8(4) . . . . ?
C8B C4 C8A C10A -74.9(7) . . . . ?
Ru C4 C8A C10A 179.4(4) . . . . ?
C3 C4 C8B C9B 141.7(4) . . . . ?
C5 C4 C8B C9B -41.7(6) . . . . ?
C8A C4 C8B C9B -34.4(5) . . . . ?
Ru C4 C8B C9B 64.2(6) . . . . ?
C3 C4 C8B C10B -97.9(5) . . . . ?
C5 C4 C8B C10B 78.7(6) . . . . ?
C8A C4 C8B C10B 86.0(7) . . . . ?
Ru C4 C8B C10B -175.4(4) . . . . ?
N1 Ru O1 C18 2.82(13) . . . . ?
N2 Ru O1 C18 -83.53(14) . . . . ?
C3 Ru O1 C18 86.05(17) . . . . ?
C5 Ru O1 C18 145.80(15) . . . . ?
C2 Ru O1 C18 108.3(4) . . . . ?
C6 Ru O1 C18 178.91(14) . . . . ?
C4 Ru O1 C18 108.98(15) . . . . ?
C1 Ru O1 C18 -163.84(15) . . . . ?
O1 Ru N1 C11 178.88(19) . . . . ?
N2 Ru N1 C11 -97.59(18) . . . . ?
C3 Ru N1 C11 47.5(2) . . . . ?
C5 Ru N1 C11 101.7(2) . . . . ?
C2 Ru N1 C11 11.2(2) . . . . ?
C6 Ru N1 C11 22.5(6) . . . . ?
C4 Ru N1 C11 82.0(2) . . . . ?
C1 Ru N1 C11 -12.0(2) . . . . ?
O1 Ru N1 C19 -1.46(13) . . . . ?
N2 Ru N1 C19 82.06(14) . . . . ?
C3 Ru N1 C19 -132.89(15) . . . . ?
C5 Ru N1 C19 -78.67(18) . . . . ?
C2 Ru N1 C19 -169.18(14) . . . . ?
C6 Ru N1 C19 -157.8(5) . . . . ?
C4 Ru N1 C19 -98.35(15) . . . . ?
C1 Ru N1 C19 167.66(13) . . . . ?
C19 N1 C11 C12 0.8(3) . . . . ?
Ru N1 C11 C12 -179.58(16) . . . . ?
N1 C11 C12 C13 -0.6(4) . . . . ?
C11 C12 C13 C14 -0.6(4) . . . . ?
C12 C13 C14 C15 -178.0(2) . . . . ?
C12 C13 C14 C19 1.6(3) . . . . ?
C19 C14 C15 C16 0.3(4) . . . . ?
C13 C14 C15 C16 179.9(3) . . . . ?
C14 C15 C16 C17 0.3(4) . . . . ?
C15 C16 C17 C18 -0.2(4) . . . . ?
Ru O1 C18 C17 176.83(18) . . . . ?
Ru O1 C18 C19 -3.8(2) . . . . ?
C16 C17 C18 O1 178.7(2) . . . . ?
C16 C17 C18 C19 -0.7(3) . . . . ?
C11 N1 C19 C14 0.3(3) . . . . ?
Ru N1 C19 C14 -179.41(15) . . . . ?
C11 N1 C19 C18 179.68(18) . . . . ?
Ru N1 C19 C18 0.0(2) . . . . ?
C15 C14 C19 N1 178.1(2) . . . . ?
C13 C14 C19 N1 -1.4(3) . . . . ?
C15 C14 C19 C18 -1.2(3) . . . . ?
C13 C14 C19 C18 179.2(2) . . . . ?
O1 C18 C19 N1 2.6(3) . . . . ?
C17 C18 C19 N1 -178.02(19) . . . . ?
O1 C18 C19 C14 -178.03(18) . . . . ?
C17 C18 C19 C14 1.4(3) . . . . ?
O1 Ru N2 C20 -31.79(19) . . . . ?
N1 Ru N2 C20 -111.7(2) . . . . ?
C3 Ru N2 C20 162.0(2) . . . . ?
C5 Ru N2 C20 52.8(2) . . . . ?
C2 Ru N2 C20 145.5(2) . . . . ?
C6 Ru N2 C20 76.5(2) . . . . ?
C4 Ru N2 C20 70.2(5) . . . . ?
C1 Ru N2 C20 113.3(2) . . . . ?
O1 Ru N2 N3 156.37(17) . . . . ?
N1 Ru N2 N3 76.50(17) . . . . ?
C3 Ru N2 N3 -9.9(2) . . . . ?
C5 Ru N2 N3 -119.01(17) . . . . ?
C2 Ru N2 N3 -26.31(19) . . . . ?
C6 Ru N2 N3 -95.39(17) . . . . ?
C4 Ru N2 N3 -101.7(4) . . . . ?
C1 Ru N2 N3 -58.50(17) . . . . ?
C20 N2 N3 C22 0.0(2) . . . . ?
Ru N2 N3 C22 173.46(15) . . . . ?
N3 N2 C20 C21 -0.2(3) . . . . ?
Ru N2 C20 C21 -173.19(16) . . . . ?
N2 C20 C21 C22 0.3(3) . . . . ?
N2 N3 C22 C21 0.2(3) . . . . ?
C20 C21 C22 N3 -0.3(3) . . . . ?
O3 S C23 F3 61.2(3) . . . . ?
O4 S C23 F3 -177.3(3) . . . . ?
O2 S C23 F3 -57.8(3) . . . . ?
O3 S C23 F2 -177.7(3) . . . . ?
O4 S C23 F2 -56.1(3) . . . . ?
O2 S C23 F2 63.3(3) . . . . ?
O3 S C23 F1 -59.0(3) . . . . ?
O4 S C23 F1 62.5(3) . . . . ?
O2 S C23 F1 -178.1(2) . . . . ?
